data_2225449
loop_
_publ_author_name
'Kaczmarek, Krzysztof'
'Wojciechowski, Jakub'
'Wolf, Wojciech M.'

_publ_section_title
;
 (2<i>S</i>,4<i>R</i>)-4-Ammonio-5-oxopyrrolidine-2-carboxylate
;
_journal_coeditor_code BT5187
_journal_issue 4
_journal_name_full 'Acta Crystallographica Section E'
_journal_page_first o831
_journal_page_last o832
_journal_paper_doi 10.1107/S1600536810004277
_journal_volume 66
_journal_year 2010
_chemical_formula_iupac 'C5 H8 N2 O3'
_chemical_formula_moiety 'C5 H8 N2 O3'
_chemical_formula_sum 'C5 H8 N2 O3'
_chemical_formula_weight 144.13
_chemical_melting_point 423(2)
_chemical_name_systematic
;
(2<i>S</i>,4<i>R</i>)-4-Ammmonio-5-oxopyrrolidine-2-carboxylate
;
_space_group_IT_number 19
_space_group_name_Hall 'P 2ac 2ab'
_symmetry_cell_setting orthorhombic
_symmetry_space_group_name_Hall 'P 2ac 2ab'
_symmetry_space_group_name_H-M 'P 21 21 21'
_atom_sites_solution_hydrogens geom
_atom_sites_solution_primary direct
_atom_sites_solution_secondary difmap
_audit_creation_method SHELXL97
_cell_angle_alpha 90.00
_cell_angle_beta 90.00
_cell_angle_gamma 90.00
_cell_formula_units_Z 4
_cell_length_a 5.9790(3)
_cell_length_b 9.3665(4)
_cell_length_c 11.3809(5)
_cell_measurement_reflns_used 7056
_cell_measurement_temperature 293(2)
_cell_measurement_theta_max 70.8
_cell_measurement_theta_min 6.1
_cell_volume 637.36(5)
_computing_cell_refinement 'SAINT-Plus (Bruker, 2003)'
_computing_data_collection 'SMART (Bruker, 2003)'
_computing_data_reduction 'SAINT-Plus (Bruker, 2003)'
_computing_molecular_graphics
;
SHELXTL (Sheldrick, 2008) and Mercury
(Macrae <i>et al.</i>, 2008)
;
_computing_publication_material
;
SHELXTL (Sheldrick, 2008) and publCIF (Westrip, 2010)
;
_computing_structure_refinement 'SHELXTL (Sheldrick, 2008)'
_computing_structure_solution 'SHELXTL (Sheldrick, 2008)'
_diffrn_ambient_temperature 293(2)
_diffrn_measured_fraction_theta_full 0.953
_diffrn_measured_fraction_theta_max 0.953
_diffrn_measurement_device_type 'Bruker SMART APEX'
_diffrn_measurement_method '\w scans'
_diffrn_radiation_monochromator graphite
_diffrn_radiation_source 'fine-focus sealed tube'
_diffrn_radiation_type CuK\a
_diffrn_radiation_wavelength 1.54178
_diffrn_reflns_av_R_equivalents 0.0304
_diffrn_reflns_av_sigmaI/netI 0.0156
_diffrn_reflns_limit_h_max 5
_diffrn_reflns_limit_h_min -6
_diffrn_reflns_limit_k_max 11
_diffrn_reflns_limit_k_min -11
_diffrn_reflns_limit_l_max 13
_diffrn_reflns_limit_l_min -13
_diffrn_reflns_number 7227
_diffrn_reflns_theta_full 70.82
_diffrn_reflns_theta_max 70.82
_diffrn_reflns_theta_min 6.12
_diffrn_standards_decay_% 0
_diffrn_standards_number 0
_exptl_absorpt_coefficient_mu 1.075
_exptl_absorpt_correction_T_max 0.9001
_exptl_absorpt_correction_T_min 0.7073
_exptl_absorpt_correction_type multi-scan
_exptl_absorpt_process_details '(SADABS; Bruker, 2003)'
_exptl_crystal_colour colourless
_exptl_crystal_density_diffrn 1.502
_exptl_crystal_density_method 'not measured'
_exptl_crystal_description prism
_exptl_crystal_F_000 304
_exptl_crystal_size_max 0.40
_exptl_crystal_size_mid 0.40
_exptl_crystal_size_min 0.10
_refine_diff_density_max 0.125
_refine_diff_density_min -0.174
_refine_ls_abs_structure_details 'Flack (1983), 461 Friedel pairs'
_refine_ls_abs_structure_Flack 0.1(2)
_refine_ls_extinction_coef 0.047(3)
_refine_ls_extinction_expression Fc^*^=kFc[1+0.001xFc^2^\l^3^/sin(2\q)]^-1/4^
_refine_ls_extinction_method 'SHELXL97 (Sheldrick, 2008)'
_refine_ls_goodness_of_fit_ref 1.080
_refine_ls_hydrogen_treatment mixed
_refine_ls_matrix_type full
_refine_ls_number_parameters 125
_refine_ls_number_reflns 1169
_refine_ls_number_restraints 0
_refine_ls_restrained_S_all 1.080
_refine_ls_R_factor_all 0.0270
_refine_ls_R_factor_gt 0.0270
_refine_ls_shift/su_max 0.000
_refine_ls_shift/su_mean 0.000
_refine_ls_structure_factor_coef Fsqd
_refine_ls_weighting_details 'calc w=1/[\s^2^(Fo^2^)+(0.0468P)^2^+0.0681P] where P=(Fo^2^+2Fc^2^)/3'
_refine_ls_weighting_scheme calc
_refine_ls_wR_factor_gt 0.0689
_refine_ls_wR_factor_ref 0.0691
_reflns_number_gt 1168
_reflns_number_total 1169
_reflns_threshold_expression I>2\s(I)
_cod_data_source_file bt5187.cif
_cod_data_source_block I
_cod_database_code 2225449
_cod_database_fobs_code 2225449

loop_
_symmetry_equiv_pos_as_xyz
'x, y, z'
'-x+1/2, -y, z+1/2'
'-x, y+1/2, -z+1/2'
'x+1/2, -y+1/2, -z'

loop_
_atom_site_type_symbol
_atom_site_label
_atom_site_fract_x
_atom_site_fract_y
_atom_site_fract_z
_atom_site_U_iso_or_equiv
_atom_site_adp_type
_atom_site_calc_flag
_atom_site_refinement_flags
_atom_site_occupancy
_atom_site_disorder_assembly
_atom_site_disorder_group
O O1 0.85679(17) -0.10762(9) 0.57781(8) 0.0373(3) Uani d . 1 . .
H H2 0.838(4) 0.3509(18) 0.9130(15) 0.042(4) Uiso d . 1 . .
O O2 0.57914(17) 0.04638(10) 0.55325(8) 0.0383(3) Uani d . 1 . .
O O3 0.6519(2) 0.46234(9) 0.68254(10) 0.0469(3) Uani d . 1 . .
N N1 0.8566(2) 0.27436(11) 0.61237(10) 0.0353(3) Uani d . 1 . .
H H1 0.917(4) 0.3094(19) 0.5549(17) 0.054(5) Uiso d . 1 . .
C C1 0.7725(2) 0.01571(13) 0.58351(10) 0.0283(3) Uani d . 1 . .
C C5 0.9163(2) 0.12935(13) 0.64357(11) 0.0304(3) Uani d . 1 . .
H H51 1.078(3) 0.1140(16) 0.6258(13) 0.032(4) Uiso d . 1 . .
C C4 0.8646(3) 0.12504(13) 0.77672(11) 0.0340(3) Uani d . 1 . .
H H41 0.807(3) 0.0354(17) 0.8009(15) 0.045(5) Uiso d . 1 . .
H H42 0.995(4) 0.156(2) 0.8147(18) 0.056(5) Uiso d . 1 . .
C C3 0.6848(2) 0.23810(12) 0.79144(11) 0.0297(3) Uani d . 1 . .
H H31 0.541(3) 0.1976(15) 0.7877(14) 0.030(4) Uiso d . 1 . .
N N2 0.7038(2) 0.31400(11) 0.90532(10) 0.0310(3) Uani d . 1 . .
H H4 0.607(3) 0.3822(18) 0.9140(14) 0.036(4) Uiso d . 1 . .
H H3 0.695(3) 0.249(2) 0.9630(14) 0.042(4) Uiso d . 1 . .
C C2 0.7255(2) 0.34135(13) 0.68928(11) 0.0319(3) Uani d . 1 . .

loop_
_atom_site_aniso_label
_atom_site_aniso_U_11
_atom_site_aniso_U_22
_atom_site_aniso_U_33
_atom_site_aniso_U_12
_atom_site_aniso_U_13
_atom_site_aniso_U_23
O1 0.0425(6) 0.0262(4) 0.0432(5) 0.0027(4) -0.0079(4) -0.0062(4)
O2 0.0334(6) 0.0347(5) 0.0466(5) -0.0016(4) -0.0093(4) 0.0089(4)
O3 0.0561(7) 0.0309(5) 0.0536(6) 0.0133(5) 0.0046(5) 0.0104(4)
N1 0.0451(7) 0.0234(5) 0.0374(6) -0.0044(5) 0.0072(5) 0.0050(4)
C1 0.0331(7) 0.0267(6) 0.0251(5) -0.0021(4) 0.0001(5) 0.0034(4)
C5 0.0311(7) 0.0241(6) 0.0361(6) -0.0008(5) 0.0004(5) 0.0004(5)
C4 0.0435(8) 0.0250(6) 0.0335(6) 0.0040(5) -0.0074(6) 0.0002(5)
C3 0.0294(7) 0.0257(5) 0.0340(6) -0.0027(5) -0.0020(4) 0.0037(5)
N2 0.0327(7) 0.0257(5) 0.0345(5) 0.0022(5) 0.0027(4) 0.0029(4)
C2 0.0321(7) 0.0270(6) 0.0367(6) -0.0015(5) -0.0022(5) 0.0044(5)

loop_
_atom_type_symbol
_atom_type_description
_atom_type_scat_dispersion_real
_atom_type_scat_dispersion_imag
_atom_type_scat_source
C C 0.0181 0.0091 'International Tables Vol C Tables 4.2.6.8 and 6.1.1.4'
H H 0.0000 0.0000 'International Tables Vol C Tables 4.2.6.8 and 6.1.1.4'
N N 0.0311 0.0180 'International Tables Vol C Tables 4.2.6.8 and 6.1.1.4'
O O 0.0492 0.0322 'International Tables Vol C Tables 4.2.6.8 and 6.1.1.4'

loop_
_geom_angle_atom_site_label_1
_geom_angle_atom_site_label_2
_geom_angle_atom_site_label_3
_geom_angle_site_symmetry_1
_geom_angle_site_symmetry_3
_geom_angle
_geom_angle_publ_flag
C2 N1 C5 . . 115.19(10) .
O3 C2 N1 . . 127.55(12) .
O3 C2 C3 . . 125.30(12) .
N1 C2 C3 . . 107.15(11) .
N1 C5 C1 . . 113.86(10) .
N1 C5 C4 . . 102.44(10) .
C1 C5 C4 . . 107.90(10) .
C3 C4 C5 . . 103.37(10) .
C4 C3 C2 . . 104.12(10) .
C2 N1 H1 . . 126.6(13) ?
C5 N1 H1 . . 117.8(13) ?
O2 C1 O1 . . 124.76(12) ?
O2 C1 C5 . . 119.14(11) ?
O1 C1 C5 . . 115.82(11) ?
N1 C5 H51 . . 108.9(9) ?
C1 C5 H51 . . 110.7(9) ?
C4 C5 H51 . . 112.9(8) ?
C3 C4 H41 . . 109.0(11) ?
C5 C4 H41 . . 112.3(10) ?
C3 C4 H42 . . 108.7(13) ?
C5 C4 H42 . . 106.1(13) ?
H41 C4 H42 . . 116.4(17) ?
N2 C3 C4 . . 112.11(10) ?
N2 C3 C2 . . 110.40(10) ?
N2 C3 H31 . . 107.7(9) ?
C4 C3 H31 . . 111.1(9) ?
C2 C3 H31 . . 111.5(9) ?
C3 N2 H2 . . 110.3(11) ?
C3 N2 H4 . . 113.6(11) ?
H2 N2 H4 . . 107.9(16) ?
C3 N2 H3 . . 108.0(11) ?
H2 N2 H3 . . 104.4(16) ?
H4 N2 H3 . . 112.3(15) ?

loop_
_geom_bond_atom_site_label_1
_geom_bond_atom_site_label_2
_geom_bond_site_symmetry_2
_geom_bond_distance
_geom_bond_publ_flag
O1 C1 . 1.2621(16) ?
O2 C1 . 1.2399(17) ?
O3 C2 . 1.2179(16) ?
N1 C2 . 1.3321(17) ?
N1 C5 . 1.4485(15) ?
N1 H1 . 0.82(2) ?
C1 C5 . 1.5295(17) ?
C5 C4 . 1.5470(17) ?
C5 H51 . 0.997(17) ?
C4 C3 . 1.5187(19) ?
C4 H41 . 0.949(17) ?
C4 H42 . 0.94(2) ?
C3 N2 . 1.4826(16) ?
C3 C2 . 1.5318(16) ?
C3 H31 . 0.939(17) ?
N2 H2 . 0.88(2) ?
N2 H4 . 0.867(18) ?
N2 H3 . 0.898(18) ?

loop_
_geom_hbond_atom_site_label_D
_geom_hbond_atom_site_label_H
_geom_hbond_atom_site_label_A
_geom_hbond_site_symmetry_A
_geom_hbond_distance_DH
_geom_hbond_distance_HA
_geom_hbond_distance_DA
_geom_hbond_angle_DHA
N1 H1 O2 4_556 0.82(2) 2.07(2) 2.8535(15) 161.2(18)
N2 H2 O1 3_756 0.88(2) 1.87(2) 2.7346(16) 168.5(17)
N2 H3 O1 2_655 0.897(17) 1.886(17) 2.7788(14) 173.4(17)
N2 H4 O2 3_656 0.868(17) 1.935(17) 2.7967(15) 172.3(17)

loop_
_geom_torsion_atom_site_label_1
_geom_torsion_atom_site_label_2
_geom_torsion_atom_site_label_3
_geom_torsion_atom_site_label_4
_geom_torsion_site_symmetry_1
_geom_torsion_site_symmetry_2
_geom_torsion_site_symmetry_3
_geom_torsion_site_symmetry_4
_geom_torsion
_geom_torsion_publ_flag
N1 C5 C4 C3 . . . . 26.38(13) .
C5 C4 C3 C2 . . . . -25.98(13) .
C5 N1 C2 O3 . . . . -179.48(14) .
C5 N1 C2 C3 . . . . 1.41(16) .
C4 C3 C2 N1 . . . . 16.23(14) .
C4 C3 C2 O3 . . . . -162.91(14) .
C2 N1 C5 C4 . . . . -17.99(15) .
C2 N1 C5 C1 . . . . 98.23(14) ?
O2 C1 C5 N1 . . . . -26.96(16) ?
O1 C1 C5 N1 . . . . 158.87(11) ?
O2 C1 C5 C4 . . . . 86.02(13) ?
O1 C1 C5 C4 . . . . -88.15(13) ?
C1 C5 C4 C3 . . . . -94.06(11) ?
C5 C4 C3 N2 . . . . -145.33(10) ?
N2 C3 C2 O3 . . . . -42.41(18) ?
N2 C3 C2 N1 . . . . 136.73(12) ?

loop_
_cod_related_entry_id
_cod_related_entry_database
_cod_related_entry_code
1 ChemSpider 26000868
